data_7155611
loop_
_publ_author_name
'Akther, Thamina'
'Islam, Md Monarul'
'Rahman, Shofiur'
'Georghiou, Paris E.'
'Matsumoto, Taisuke'
'Tanaka, Junji'
'Redshaw, Carl'
'Yamato, Takehiko'

_publ_section_title
;
 Synthesis and conformations of [2.n]metacyclophan-1-ene epoxides and
 their conversion to [n.1]metacyclophanes.
;
_journal_issue 16
_journal_name_full 'Organic &amp; biomolecular chemistry'
_journal_page_first 3519
_journal_page_last 3527
_journal_paper_doi 10.1039/c7ob00400a
_journal_volume 15
_journal_year 2017
_chemical_formula_moiety 'C34 H50 O3'
_chemical_formula_sum 'C34 H50 O3'
_chemical_formula_weight 506.77
_chemical_melting_point 425.5(5)
_chemical_name_systematic syn-5,19-di-tert-butyl-1,2-epoxy-1,2-dimethyl-8,22-dimethoxy[2.8]metacyclophane
_space_group_crystal_system monoclinic
_space_group_IT_number 14
_space_group_name_Hall '-P 2yn'
_space_group_name_H-M_alt 'P 1 21/n 1'
_symmetry_space_group_name_Hall '-P 2yn'
_symmetry_space_group_name_H-M 'P 1 21/n 1'
_atom_sites_solution_hydrogens geom
_atom_sites_solution_primary direct
_atom_sites_solution_secondary difmap
_audit_update_record
;
2017-01-11 deposited with the CCDC.
2017-03-31 downloaded from the CCDC.
;
_cell_angle_alpha 90.0000
_cell_angle_beta 104.725(7)
_cell_angle_gamma 90.0000
_cell_formula_units_Z 4
_cell_length_a 9.78317(18)
_cell_length_b 17.0949(3)
_cell_length_c 18.4711(4)
_cell_measurement_reflns_used 20925
_cell_measurement_temperature 123
_cell_measurement_theta_max 68.22
_cell_measurement_theta_min 3.58
_cell_volume 2987.69(14)
_computing_cell_refinement 'RAPID AUTO'
_computing_data_collection 'RAPID AUTO (Rigaku, ????)'
_computing_data_reduction 'RAPID AUTO'
_computing_molecular_graphics 'CrystalStructure 4.1'
_computing_publication_material 'CrystalStructure 4.1 (Rigaku, 2014)'
_computing_structure_refinement 'SHELXL2013 (Sheldrick, 2008)'
_computing_structure_solution 'Il Milione (Burla, et al., 2007)'
_diffrn_ambient_temperature 123
_diffrn_detector_area_resol_mean 10.000
_diffrn_measured_fraction_theta_full 0.985
_diffrn_measured_fraction_theta_max 0.983
_diffrn_measurement_device_type 'Rigaku R-AXIS RAPID'
_diffrn_measurement_method \w
_diffrn_radiation_type 'Cu K\a'
_diffrn_radiation_wavelength 1.54187
_diffrn_reflns_av_R_equivalents 0.0427
_diffrn_reflns_Laue_measured_fraction_full 0.985
_diffrn_reflns_Laue_measured_fraction_max 0.983
_diffrn_reflns_limit_h_max 11
_diffrn_reflns_limit_h_min -11
_diffrn_reflns_limit_k_max 20
_diffrn_reflns_limit_k_min -20
_diffrn_reflns_limit_l_max 21
_diffrn_reflns_limit_l_min -22
_diffrn_reflns_number 26178
_diffrn_reflns_point_group_measured_fraction_full 0.985
_diffrn_reflns_point_group_measured_fraction_max 0.983
_diffrn_reflns_theta_full 67.687
_diffrn_reflns_theta_max 68.219
_diffrn_reflns_theta_min 3.579
_diffrn_standards_number 0
_exptl_absorpt_coefficient_mu 0.537
_exptl_absorpt_correction_T_max 0.898
_exptl_absorpt_correction_T_min 0.731
_exptl_absorpt_correction_type multi-scan
_exptl_absorpt_process_details 'ABSCOR (Rigaku, 1995)'
_exptl_crystal_colour colorless
_exptl_crystal_density_diffrn 1.127
_exptl_crystal_density_method 'not measured'
_exptl_crystal_description prism
_exptl_crystal_F_000 1112.00
_exptl_crystal_recrystallization_method 'Re-crystallisation from solvent: MeOH'
_exptl_crystal_size_max 0.300
_exptl_crystal_size_mid 0.300
_exptl_crystal_size_min 0.200
_refine_diff_density_max 0.27
_refine_diff_density_min -0.26
_refine_ls_extinction_method none
_refine_ls_goodness_of_fit_ref 1.077
_refine_ls_hydrogen_treatment constr
_refine_ls_number_parameters 344
_refine_ls_number_reflns 5380
_refine_ls_number_restraints 0
_refine_ls_R_factor_all 0.0595
_refine_ls_R_factor_gt 0.0470
_refine_ls_shift/su_max 0.000
_refine_ls_structure_factor_coef Fsqd
_refine_ls_weighting_details 'w = 1/[\s^2^(Fo^2^)+(0.0383P)^2^+1.7109P] where P=(Fo^2^+2Fc^2^)/3'
_refine_ls_weighting_scheme calc
_refine_ls_wR_factor_gt 0.1049
_refine_ls_wR_factor_ref 0.1160
_reflns_number_gt 4534
_reflns_number_total 5380
_reflns_threshold_expression F^2^>2.0\s(F^2^)
_cod_data_source_file c7ob00400a2.cif
_cod_data_source_block yt1611a
_cod_depositor_comments
;
The following automatic conversions were performed:

'_chemical_melting_point' value '425-426' was changed to '425.5(5)' -
the average value was taken and precision was estimated.

Automatic conversion script
Id: cif_fix_values 4973 2017-02-22 13:04:09Z antanas 
;
_cod_original_cell_volume 2987.71(14)
_cod_database_code 7155611
_shelxl_res_file
;

    shelxl.res created by SHELXL-2014/7

TITL yt1611a
CELL  1.54187 9.78317 17.09494 18.47112 90.00000 104.72480 90.00000
ZERR  4 0.00018 0.00032 0.00035 0.00000 0.00740 0.00000
LATT 1
SYMM .50-X, .50+Y, .50-Z
SFAC C H O
UNIT 136 200 12
L.S. 10
FMAP 2
PLAN -21
WPDB -2
HTAB
BOND $H
CONF
LIST 4
TEMP -150.0
ACTA
SIZE 0.300 0.300 0.200
WGHT    0.038300    1.710900
FVAR       0.37928
O1    3    0.683851    0.343884    0.770527    11.00000    0.02605    0.02214 =
         0.02692    0.00083    0.00800   -0.00223
O2    3    0.447316    0.165450    0.856261    11.00000    0.01941    0.03458 =
         0.02225    0.00388    0.00677    0.00055
O3    3    0.320567    0.234548    0.622782    11.00000    0.02017    0.03281 =
         0.02357    0.00540    0.00620    0.00322
C1    1    0.596208    0.297835    0.806600    11.00000    0.02152    0.02018 =
         0.02221   -0.00052    0.00638   -0.00085
C2    1    0.553599    0.312998    0.723683    11.00000    0.02049    0.01992 =
         0.02396    0.00116    0.00428   -0.00086
C3    1    0.527058    0.342680    0.858198    11.00000    0.02805    0.02830 =
         0.02667   -0.00186    0.00649    0.00440
AFIX 137
H3A   2    0.478236    0.388531    0.831909    11.00000   -1.20000
H3B   2    0.599390    0.359725    0.902479    11.00000   -1.20000
H3C   2    0.458684    0.308880    0.873684    11.00000   -1.20000
AFIX   0
C4    1    0.447334    0.376456    0.692968    11.00000    0.03734    0.02832 =
         0.03088    0.00343    0.00785    0.00543
AFIX 137
H4A   2    0.352992    0.359165    0.695212    11.00000   -1.20000
H4B   2    0.447296    0.387305    0.640866    11.00000   -1.20000
H4C   2    0.472741    0.424086    0.722890    11.00000   -1.20000
AFIX   0
C5    1    0.666167    0.223019    0.840220    11.00000    0.02350    0.02236 =
         0.01661   -0.00163    0.00557    0.00246
C6    1    0.591872    0.162107    0.863487    11.00000    0.02167    0.02587 =
         0.01856   -0.00044    0.00703    0.00140
C7    1    0.662059    0.096382    0.900071    11.00000    0.02730    0.02422 =
         0.02002    0.00097    0.00770   -0.00092
C8    1    0.808273    0.094009    0.914540    11.00000    0.02884    0.02158 =
         0.02064    0.00107    0.00543    0.00379
AFIX  43
H8    2    0.856385    0.049200    0.938852    11.00000   -1.20000
AFIX   0
C9    1    0.887871    0.154457    0.895001    11.00000    0.02303    0.02052 =
         0.01812   -0.00125    0.00468    0.00368
C10   1    0.813478    0.217898    0.857025    11.00000    0.02293    0.02204 =
         0.01904   -0.00117    0.00693   -0.00065
AFIX  43
H10   2    0.864839    0.259316    0.841947    11.00000   -1.20000
AFIX   0
C11   1    0.359958    0.170836    0.781485    11.00000    0.02088    0.04057 =
         0.02622    0.00348    0.00439   -0.00144
AFIX 137
H11A  2    0.405601    0.143485    0.747288    11.00000   -1.20000
H11B  2    0.346423    0.225969    0.766886    11.00000   -1.20000
H11C  2    0.268004    0.146743    0.779056    11.00000   -1.20000
AFIX   0
C12   1    1.049683    0.150306    0.917036    11.00000    0.02104    0.02534 =
         0.02173   -0.00130    0.00432    0.00337
C13   1    1.118014    0.223408    0.893768    11.00000    0.02085    0.02879 =
         0.02858   -0.00223    0.00426    0.00006
AFIX 137
H13A  2    1.221041    0.217553    0.908137    11.00000   -1.20000
H13B  2    1.091294    0.269317    0.918848    11.00000   -1.20000
H13C  2    1.085489    0.230195    0.839411    11.00000   -1.20000
AFIX   0
C14   1    1.098953    0.078309    0.880862    11.00000    0.02709    0.02866 =
         0.03175   -0.00274    0.00829    0.00523
AFIX 137
H14A  2    1.202473    0.076589    0.894200    11.00000   -1.20000
H14B  2    1.063492    0.081576    0.826330    11.00000   -1.20000
H14C  2    1.062340    0.030808    0.898965    11.00000   -1.20000
AFIX   0
C15   1    1.102553    0.142814    1.002581    11.00000    0.02648    0.03613 =
         0.02549   -0.00019    0.00331    0.00629
AFIX 137
H15A  2    1.206028    0.140327    1.016779    11.00000   -1.20000
H15B  2    1.064034    0.095031    1.019075    11.00000   -1.20000
H15C  2    1.071288    0.188308    1.026401    11.00000   -1.20000
AFIX   0
C16   1    0.580896    0.030634    0.924951    11.00000    0.03139    0.02790 =
         0.02910    0.00719    0.00916   -0.00137
AFIX  23
H16A  2    0.521375    0.053062    0.955824    11.00000   -1.20000
H16B  2    0.649340   -0.005409    0.957201    11.00000   -1.20000
AFIX   0
C17   1    0.485962   -0.016836    0.861046    11.00000    0.02960    0.03063 =
         0.03661    0.00362    0.01119   -0.00572
AFIX  23
H17A  2    0.438711   -0.058465    0.883012    11.00000   -1.20000
H17B  2    0.411450    0.018083    0.831745    11.00000   -1.20000
AFIX   0
C18   1    0.562977   -0.054468    0.808000    11.00000    0.03031    0.02782 =
         0.03822    0.00227    0.00645    0.00221
AFIX  23
H18A  2    0.638847   -0.088611    0.837286    11.00000   -1.20000
H18B  2    0.608238   -0.012856    0.784904    11.00000   -1.20000
AFIX   0
C19   1    0.467094   -0.102927    0.745896    11.00000    0.03895    0.02431 =
         0.04104   -0.00017    0.00811   -0.00135
AFIX  23
H19A  2    0.527235   -0.131036    0.718683    11.00000   -1.20000
H19B  2    0.418962   -0.142831    0.769432    11.00000   -1.20000
AFIX   0
C20   1    0.354924   -0.057583    0.689023    11.00000    0.02796    0.02634 =
         0.03848   -0.00431    0.00729   -0.00595
AFIX  23
H20A  2    0.289144   -0.095412    0.657552    11.00000   -1.20000
H20B  2    0.299819   -0.025680    0.716304    11.00000   -1.20000
AFIX   0
C21   1    0.412883   -0.003949    0.638101    11.00000    0.02597    0.03120 =
         0.03671   -0.00242    0.00955   -0.00069
AFIX  23
H21A  2    0.487232    0.029734    0.669332    11.00000   -1.20000
H21B  2    0.457385   -0.036301    0.605927    11.00000   -1.20000
AFIX   0
C22   1    0.300833    0.047603    0.588693    11.00000    0.02300    0.02922 =
         0.03583   -0.00697    0.00553   -0.00545
AFIX  23
H22A  2    0.258820    0.081100    0.621095    11.00000   -1.20000
H22B  2    0.224759    0.013790    0.559092    11.00000   -1.20000
AFIX   0
C23   1    0.355351    0.100227    0.534705    11.00000    0.02662    0.03196 =
         0.02724   -0.00400    0.00224   -0.00257
AFIX  23
H23A  2    0.386832    0.067165    0.498000    11.00000   -1.20000
H23B  2    0.277338    0.133914    0.506777    11.00000   -1.20000
AFIX   0
C24   1    0.476917    0.151159    0.575770    11.00000    0.02472    0.02660 =
         0.01808    0.00308    0.00345   -0.00179
C25   1    0.457317    0.213198    0.621591    11.00000    0.01974    0.02683 =
         0.01888    0.00571    0.00581    0.00103
C26   1    0.573072    0.250085    0.669943    11.00000    0.02360    0.02005 =
         0.01860    0.00495    0.00602    0.00055
C27   1    0.708654    0.227618    0.666903    11.00000    0.02023    0.02181 =
         0.01876    0.00351    0.00341   -0.00188
AFIX  43
H27   2    0.787712    0.252822    0.699018    11.00000   -1.20000
AFIX   0
C28   1    0.732322    0.169784    0.618677    11.00000    0.02195    0.02171 =
         0.02083    0.00403    0.00485    0.00142
C29   1    0.613892    0.131943    0.574556    11.00000    0.02793    0.02401 =
         0.01975   -0.00141    0.00702    0.00027
AFIX  43
H29   2    0.627768    0.091161    0.542217    11.00000   -1.20000
AFIX   0
C30   1    0.241950    0.274774    0.556665    11.00000    0.02661    0.04484 =
         0.03051    0.00887    0.00355    0.00796
AFIX 137
H30A  2    0.287578    0.266407    0.515811    11.00000   -1.20000
H30B  2    0.239629    0.330882    0.567170    11.00000   -1.20000
H30C  2    0.145203    0.254377    0.542068    11.00000   -1.20000
AFIX   0
C31   1    0.880250    0.143842    0.614747    11.00000    0.02322    0.02673 =
         0.02384   -0.00018    0.00496    0.00228
C32   1    0.903382    0.059070    0.642402    11.00000    0.03401    0.03341 =
         0.05640    0.00800    0.01141    0.00802
AFIX 137
H32A  2    0.890545    0.055527    0.693218    11.00000   -1.20000
H32B  2    0.999465    0.042598    0.642688    11.00000   -1.20000
H32C  2    0.834912    0.024932    0.608966    11.00000   -1.20000
AFIX   0
C33   1    0.893021    0.148462    0.533903    11.00000    0.02713    0.04787 =
         0.02869   -0.00512    0.01075    0.00282
AFIX 137
H33A  2    0.985434    0.128262    0.531362    11.00000   -1.20000
H33B  2    0.883673    0.203035    0.517117    11.00000   -1.20000
H33C  2    0.818127    0.117047    0.501510    11.00000   -1.20000
AFIX   0
C34   1    0.995301    0.195297    0.662823    11.00000    0.02112    0.04543 =
         0.03034   -0.00691    0.00538    0.00290
AFIX 137
H34A  2    0.979478    0.249804    0.646395    11.00000   -1.20000
H34B  2    1.087868    0.178030    0.657646    11.00000   -1.20000
H34C  2    0.992564    0.191156    0.715353    11.00000   -1.20000
AFIX   0
HKLF 4
 
REM  yt1611a
REM R1 =  0.0470 for    4534 Fo > 4sig(Fo)  and  0.0595 for all    5380 data
REM    344 parameters refined using      0 restraints
 
END  
     
WGHT      0.0383      1.7109 

REM Instructions for potential hydrogen bonds
HTAB C3 O2

REM Highest difference peak  0.268,  deepest hole -0.260,  1-sigma level  0.044
Q1    1   0.5616  0.2769  0.6973  11.00000  0.05    0.27
Q2    1   0.5350  0.2921  0.7646  11.00000  0.05    0.26
Q3    1   1.0796  0.1795  0.9026  11.00000  0.05    0.25
Q4    1   1.0623  0.1192  0.8929  11.00000  0.05    0.24
Q5    1   0.9753  0.1484  0.9076  11.00000  0.05    0.23
Q6    1   0.8077  0.1582  0.6159  11.00000  0.05    0.23
Q7    1   0.1678  0.3152  0.5753  11.00000  0.05    0.23
Q8    1   0.5191  0.2189  0.6676  11.00000  0.05    0.21
Q9    1   0.6054  0.1133  0.8479  11.00000  0.05    0.21
Q10   1   1.0759  0.1429  0.9542  11.00000  0.05    0.21
Q11   1   0.8377  0.1763  0.8536  11.00000  0.05    0.20
Q12   1   0.5190  0.2983  0.9011  11.00000  0.05    0.20
Q13   1   0.1621  0.2041  0.5208  11.00000  0.05    0.20
Q14   1   0.3079  0.3218  0.5451  11.00000  0.05    0.20
Q15   1   0.6202  0.1946  0.8435  11.00000  0.05    0.19
Q16   1   0.6320  0.0598  0.9122  11.00000  0.05    0.19
Q17   1   0.7224  0.0970  0.9252  11.00000  0.05    0.18
Q18   1   0.3327  0.2657  0.6643  11.00000  0.05    0.18
Q19   1   0.7300  0.2156  0.8610  11.00000  0.05    0.18
Q20   1   0.9001  0.1131  0.6375  11.00000  0.05    0.18
Q21   1   0.5186  0.2521  0.6286  11.00000  0.05    0.18
;

loop_
_symmetry_equiv_pos_site_id
_space_group_symop_operation_xyz
1 +X,+Y,+Z
2 1/2-X,1/2+Y,1/2-Z
3 -X,-Y,-Z
4 1/2+X,1/2-Y,1/2+Z

loop_
_atom_site_label
_atom_site_type_symbol
_atom_site_fract_x
_atom_site_fract_y
_atom_site_fract_z
_atom_site_U_iso_or_equiv
_atom_site_adp_type
_atom_site_occupancy
_atom_site_site_symmetry_multiplicity
_atom_site_calc_flag
_atom_site_refinement_flags
O1 O 0.68385(12) 0.34388(7) 0.77053(7) 0.0248(3) Uani 1 4 d .
O2 O 0.44732(12) 0.16545(7) 0.85626(6) 0.0251(3) Uani 1 4 d .
O3 O 0.32057(12) 0.23455(7) 0.62278(6) 0.0254(3) Uani 1 4 d .
C1 C 0.59621(18) 0.29784(10) 0.80660(9) 0.0212(4) Uani 1 4 d .
C2 C 0.55360(18) 0.31300(10) 0.72368(9) 0.0217(4) Uani 1 4 d .
C3 C 0.52706(19) 0.34268(11) 0.85820(10) 0.0278(4) Uani 1 4 d .
C4 C 0.4473(2) 0.37646(11) 0.69297(11) 0.0323(4) Uani 1 4 d .
C5 C 0.66617(18) 0.22302(10) 0.84022(9) 0.0207(4) Uani 1 4 d .
C6 C 0.59187(18) 0.16211(10) 0.86349(9) 0.0217(4) Uani 1 4 d .
C7 C 0.66206(19) 0.09638(10) 0.90007(9) 0.0235(4) Uani 1 4 d .
C8 C 0.80827(19) 0.09401(10) 0.91454(9) 0.0238(4) Uani 1 4 d .
C9 C 0.88787(18) 0.15446(10) 0.89500(9) 0.0207(4) Uani 1 4 d .
C10 C 0.81348(18) 0.21790(10) 0.85702(9) 0.0210(4) Uani 1 4 d .
C11 C 0.35996(19) 0.17084(12) 0.78148(10) 0.0295(4) Uani 1 4 d .
C12 C 1.04968(18) 0.15031(10) 0.91704(9) 0.0229(4) Uani 1 4 d .
C13 C 1.11801(18) 0.22341(11) 0.89377(10) 0.0264(4) Uani 1 4 d .
C14 C 1.09895(19) 0.07831(11) 0.88086(10) 0.0290(4) Uani 1 4 d .
C15 C 1.1025(2) 0.14281(12) 1.00258(10) 0.0300(4) Uani 1 4 d .
C16 C 0.5809(2) 0.03063(11) 0.92495(10) 0.0292(4) Uani 1 4 d .
C17 C 0.4860(2) -0.01684(11) 0.86105(11) 0.0318(4) Uani 1 4 d .
C18 C 0.5630(2) -0.05447(11) 0.80800(11) 0.0325(4) Uani 1 4 d .
C19 C 0.4671(2) -0.10293(11) 0.74590(11) 0.0351(5) Uani 1 4 d .
C20 C 0.3549(2) -0.05758(11) 0.68902(11) 0.0311(4) Uani 1 4 d .
C21 C 0.41288(19) -0.00395(11) 0.63810(11) 0.0310(4) Uani 1 4 d .
C22 C 0.30083(19) 0.04760(11) 0.58869(11) 0.0297(4) Uani 1 4 d .
C23 C 0.35535(19) 0.10023(11) 0.53470(10) 0.0294(4) Uani 1 4 d .
C24 C 0.47692(18) 0.15116(10) 0.57577(9) 0.0235(4) Uani 1 4 d .
C25 C 0.45732(17) 0.21320(10) 0.62159(9) 0.0217(4) Uani 1 4 d .
C26 C 0.57307(18) 0.25009(10) 0.66994(9) 0.0206(4) Uani 1 4 d .
C27 C 0.70865(18) 0.22762(10) 0.66690(9) 0.0205(4) Uani 1 4 d .
C28 C 0.73232(18) 0.16978(10) 0.61868(9) 0.0216(4) Uani 1 4 d .
C29 C 0.61389(18) 0.13194(10) 0.57456(9) 0.0237(4) Uani 1 4 d .
C30 C 0.2420(2) 0.27477(13) 0.55666(11) 0.0347(5) Uani 1 4 d .
C31 C 0.88025(18) 0.14384(10) 0.61475(10) 0.0248(4) Uani 1 4 d .
C32 C 0.9034(2) 0.05907(12) 0.64240(13) 0.0413(5) Uani 1 4 d .
C33 C 0.8930(2) 0.14846(13) 0.53390(10) 0.0339(5) Uani 1 4 d .
C34 C 0.99530(19) 0.19530(12) 0.66282(11) 0.0325(4) Uani 1 4 d .
H3A H 0.47824 0.38853 0.83191 0.0333 Uiso 1 4 calc R
H3B H 0.59939 0.35973 0.90248 0.0333 Uiso 1 4 calc R
H3C H 0.45868 0.30888 0.87368 0.0333 Uiso 1 4 calc R
H4A H 0.35299 0.35917 0.69521 0.0388 Uiso 1 4 calc R
H4B H 0.4473 0.3873 0.64087 0.0388 Uiso 1 4 calc R
H4C H 0.47274 0.42409 0.72289 0.0388 Uiso 1 4 calc R
H8 H 0.85639 0.0492 0.93885 0.0286 Uiso 1 4 calc R
H10 H 0.86484 0.25932 0.84195 0.0253 Uiso 1 4 calc R
H11A H 0.4056 0.14348 0.74729 0.0354 Uiso 1 4 calc R
H11B H 0.34642 0.22597 0.76689 0.0354 Uiso 1 4 calc R
H11C H 0.268 0.14674 0.77906 0.0354 Uiso 1 4 calc R
H13A H 1.22104 0.21755 0.90814 0.0317 Uiso 1 4 calc R
H13B H 1.09129 0.26932 0.91885 0.0317 Uiso 1 4 calc R
H13C H 1.08549 0.2302 0.83941 0.0317 Uiso 1 4 calc R
H14A H 1.20247 0.07659 0.8942 0.0348 Uiso 1 4 calc R
H14B H 1.06349 0.08158 0.82633 0.0348 Uiso 1 4 calc R
H14C H 1.06234 0.03081 0.89897 0.0348 Uiso 1 4 calc R
H15A H 1.20603 0.14033 1.01678 0.0360 Uiso 1 4 calc R
H15B H 1.06403 0.09503 1.01907 0.0360 Uiso 1 4 calc R
H15C H 1.07129 0.18831 1.0264 0.0360 Uiso 1 4 calc R
H16A H 0.52137 0.05306 0.95582 0.0350 Uiso 1 4 calc R
H16B H 0.64934 -0.00541 0.9572 0.0350 Uiso 1 4 calc R
H17A H 0.43871 -0.05847 0.88301 0.0381 Uiso 1 4 calc R
H17B H 0.41145 0.01808 0.83174 0.0381 Uiso 1 4 calc R
H18A H 0.63885 -0.08861 0.83729 0.0390 Uiso 1 4 calc R
H18B H 0.60824 -0.01286 0.7849 0.0390 Uiso 1 4 calc R
H19A H 0.52723 -0.13104 0.71868 0.0422 Uiso 1 4 calc R
H19B H 0.41896 -0.14283 0.76943 0.0422 Uiso 1 4 calc R
H20A H 0.28914 -0.09541 0.65755 0.0374 Uiso 1 4 calc R
H20B H 0.29982 -0.02568 0.7163 0.0374 Uiso 1 4 calc R
H21A H 0.48723 0.02973 0.66933 0.0372 Uiso 1 4 calc R
H21B H 0.45739 -0.0363 0.60593 0.0372 Uiso 1 4 calc R
H22A H 0.25882 0.0811 0.62109 0.0356 Uiso 1 4 calc R
H22B H 0.22476 0.01379 0.55909 0.0356 Uiso 1 4 calc R
H23A H 0.38683 0.06717 0.498 0.0353 Uiso 1 4 calc R
H23B H 0.27734 0.13391 0.50678 0.0353 Uiso 1 4 calc R
H27 H 0.78771 0.25282 0.69902 0.0247 Uiso 1 4 calc R
H29 H 0.62777 0.09116 0.54222 0.0285 Uiso 1 4 calc R
H30A H 0.28758 0.26641 0.51581 0.0416 Uiso 1 4 calc R
H30B H 0.23963 0.33088 0.56717 0.0416 Uiso 1 4 calc R
H30C H 0.1452 0.25438 0.54207 0.0416 Uiso 1 4 calc R
H32A H 0.89054 0.05553 0.69322 0.0495 Uiso 1 4 calc R
H32B H 0.99947 0.0426 0.64269 0.0495 Uiso 1 4 calc R
H32C H 0.83491 0.02493 0.60897 0.0495 Uiso 1 4 calc R
H33A H 0.98543 0.12826 0.53136 0.0407 Uiso 1 4 calc R
H33B H 0.88367 0.20303 0.51712 0.0407 Uiso 1 4 calc R
H33C H 0.81813 0.11705 0.50151 0.0407 Uiso 1 4 calc R
H34A H 0.97948 0.2498 0.6464 0.0390 Uiso 1 4 calc R
H34B H 1.08787 0.17803 0.65765 0.0390 Uiso 1 4 calc R
H34C H 0.99256 0.19116 0.71535 0.0390 Uiso 1 4 calc R

loop_
_atom_site_aniso_label
_atom_site_aniso_U_11
_atom_site_aniso_U_22
_atom_site_aniso_U_33
_atom_site_aniso_U_12
_atom_site_aniso_U_13
_atom_site_aniso_U_23
O1 0.0261(7) 0.0221(6) 0.0269(6) -0.0022(5) 0.0080(5) 0.0008(5)
O2 0.0194(6) 0.0346(7) 0.0222(6) 0.0006(5) 0.0068(5) 0.0039(5)
O3 0.0202(6) 0.0328(7) 0.0236(6) 0.0032(5) 0.0062(5) 0.0054(5)
C1 0.0215(9) 0.0202(9) 0.0222(9) -0.0008(7) 0.0064(7) -0.0005(7)
C2 0.0205(9) 0.0199(9) 0.0240(9) -0.0009(7) 0.0043(7) 0.0012(7)
C3 0.0280(10) 0.0283(10) 0.0267(10) 0.0044(8) 0.0065(8) -0.0019(8)
C4 0.0373(11) 0.0283(10) 0.0309(10) 0.0054(9) 0.0078(9) 0.0034(8)
C5 0.0235(9) 0.0224(9) 0.0166(8) 0.0025(7) 0.0056(7) -0.0016(7)
C6 0.0217(9) 0.0259(9) 0.0186(8) 0.0014(7) 0.0070(7) -0.0004(7)
C7 0.0273(9) 0.0242(9) 0.0200(9) -0.0009(8) 0.0077(7) 0.0010(7)
C8 0.0288(10) 0.0216(9) 0.0206(9) 0.0038(8) 0.0054(7) 0.0011(7)
C9 0.0230(9) 0.0205(9) 0.0181(8) 0.0037(7) 0.0047(7) -0.0013(7)
C10 0.0229(9) 0.0220(9) 0.0190(8) -0.0006(7) 0.0069(7) -0.0012(7)
C11 0.0209(9) 0.0406(11) 0.0262(10) -0.0014(8) 0.0044(8) 0.0035(8)
C12 0.0210(9) 0.0253(9) 0.0217(9) 0.0034(7) 0.0043(7) -0.0013(7)
C13 0.0209(9) 0.0288(10) 0.0286(10) 0.0001(8) 0.0043(7) -0.0022(8)
C14 0.0271(10) 0.0287(10) 0.0318(10) 0.0052(8) 0.0083(8) -0.0027(8)
C15 0.0265(10) 0.0361(11) 0.0255(10) 0.0063(9) 0.0033(8) -0.0002(8)
C16 0.0314(10) 0.0279(10) 0.0291(10) -0.0014(8) 0.0092(8) 0.0072(8)
C17 0.0296(10) 0.0306(11) 0.0366(11) -0.0057(8) 0.0112(9) 0.0036(9)
C18 0.0303(10) 0.0278(10) 0.0382(11) 0.0022(8) 0.0065(9) 0.0023(8)
C19 0.0389(12) 0.0243(10) 0.0410(12) -0.0014(9) 0.0081(9) -0.0002(9)
C20 0.0280(10) 0.0263(10) 0.0385(11) -0.0060(8) 0.0073(8) -0.0043(8)
C21 0.0260(10) 0.0312(11) 0.0367(11) -0.0007(8) 0.0095(8) -0.0024(9)
C22 0.0230(9) 0.0292(10) 0.0358(11) -0.0055(8) 0.0055(8) -0.0070(8)
C23 0.0266(10) 0.0320(11) 0.0272(10) -0.0026(8) 0.0022(8) -0.0040(8)
C24 0.0247(9) 0.0266(10) 0.0181(8) -0.0018(8) 0.0034(7) 0.0031(7)
C25 0.0197(9) 0.0268(9) 0.0189(8) 0.0010(7) 0.0058(7) 0.0057(7)
C26 0.0236(9) 0.0200(9) 0.0186(8) 0.0006(7) 0.0060(7) 0.0050(7)
C27 0.0202(9) 0.0218(9) 0.0188(8) -0.0019(7) 0.0034(7) 0.0035(7)
C28 0.0220(9) 0.0217(9) 0.0208(9) 0.0014(7) 0.0049(7) 0.0040(7)
C29 0.0279(10) 0.0240(9) 0.0198(9) 0.0003(8) 0.0070(7) -0.0014(7)
C30 0.0266(10) 0.0448(12) 0.0305(10) 0.0080(9) 0.0036(8) 0.0089(9)
C31 0.0232(9) 0.0267(10) 0.0238(9) 0.0023(8) 0.0050(7) -0.0002(7)
C32 0.0340(11) 0.0334(12) 0.0564(14) 0.0080(9) 0.0114(10) 0.0080(10)
C33 0.0271(10) 0.0479(13) 0.0287(10) 0.0028(9) 0.0107(8) -0.0051(9)
C34 0.0211(9) 0.0454(12) 0.0303(10) 0.0029(9) 0.0054(8) -0.0069(9)

loop_
_atom_type_symbol
_atom_type_description
_atom_type_scat_dispersion_real
_atom_type_scat_dispersion_imag
_atom_type_scat_source
C C 0.0181 0.0091
;
International Tables for Crystallography
(Vol. C, Tables 4.2.6.8 and 6.1.1.4)
;
H H 0.0000 0.0000
;
International Tables for Crystallography
(Vol. C, Table 6.1.1.4)
;
O O 0.0492 0.0322
;
International Tables for Crystallography
(Vol. C, Tables 4.2.6.8 and 6.1.1.4)
;

loop_
_geom_angle_atom_site_label_1
_geom_angle_atom_site_label_2
_geom_angle_atom_site_label_3
_geom_angle
_geom_angle_publ_flag
C1 O1 C2 62.69(10) yes
C6 O2 C11 116.09(14) yes
C25 O3 C30 114.81(14) yes
O1 C1 C2 58.67(10) yes
O1 C1 C3 115.33(14) yes
O1 C1 C5 113.04(15) yes
C2 C1 C3 120.16(14) yes
C2 C1 C5 123.01(15) yes
C3 C1 C5 113.57(15) yes
O1 C2 C1 58.63(10) yes
O1 C2 C4 112.36(14) yes
O1 C2 C26 114.50(14) yes
C1 C2 C4 119.51(16) yes
C1 C2 C26 119.91(14) yes
C4 C2 C26 117.08(14) yes
C1 C5 C6 122.76(16) yes
C1 C5 C10 118.62(16) yes
C6 C5 C10 118.18(15) yes
O2 C6 C5 122.44(15) yes
O2 C6 C7 116.29(16) yes
C5 C6 C7 121.14(16) yes
C6 C7 C8 118.18(17) yes
C6 C7 C16 120.83(16) yes
C8 C7 C16 120.97(15) yes
C7 C8 C9 122.98(15) yes
C8 C9 C10 116.91(16) yes
C8 C9 C12 120.24(15) yes
C10 C9 C12 122.83(16) yes
C5 C10 C9 122.55(17) yes
C9 C12 C13 112.53(14) yes
C9 C12 C14 109.80(13) yes
C9 C12 C15 109.37(15) yes
C13 C12 C14 108.94(16) yes
C13 C12 C15 107.46(14) yes
C14 C12 C15 108.63(14) yes
C7 C16 C17 114.88(15) yes
C16 C17 C18 114.62(16) yes
C17 C18 C19 113.73(16) yes
C18 C19 C20 116.03(16) yes
C19 C20 C21 114.60(16) yes
C20 C21 C22 113.31(16) yes
C21 C22 C23 114.44(16) yes
C22 C23 C24 111.71(14) yes
C23 C24 C25 121.87(16) yes
C23 C24 C29 119.72(16) yes
C25 C24 C29 118.10(15) yes
O3 C25 C24 119.20(14) yes
O3 C25 C26 119.74(15) yes
C24 C25 C26 120.90(16) yes
C2 C26 C25 121.58(16) yes
C2 C26 C27 120.20(14) yes
C25 C26 C27 118.22(16) yes
C26 C27 C28 122.46(15) yes
C27 C28 C29 117.11(16) yes
C27 C28 C31 123.34(14) yes
C29 C28 C31 119.49(15) yes
C24 C29 C28 122.95(16) yes
C28 C31 C32 108.58(16) yes
C28 C31 C33 110.07(13) yes
C28 C31 C34 111.83(15) yes
C32 C31 C33 109.36(17) yes
C32 C31 C34 109.08(14) yes
C33 C31 C34 107.89(16) yes
C1 C3 H3A 109.467 no
C1 C3 H3B 109.474 no
C1 C3 H3C 109.471 no
H3A C3 H3B 109.467 no
H3A C3 H3C 109.469 no
H3B C3 H3C 109.480 no
C2 C4 H4A 109.475 no
C2 C4 H4B 109.458 no
C2 C4 H4C 109.473 no
H4A C4 H4B 109.469 no
H4A C4 H4C 109.477 no
H4B C4 H4C 109.476 no
C7 C8 H8 118.514 no
C9 C8 H8 118.507 no
C5 C10 H10 118.724 no
C9 C10 H10 118.723 no
O2 C11 H11A 109.465 no
O2 C11 H11B 109.469 no
O2 C11 H11C 109.458 no
H11A C11 H11B 109.493 no
H11A C11 H11C 109.468 no
H11B C11 H11C 109.474 no
C12 C13 H13A 109.468 no
C12 C13 H13B 109.470 no
C12 C13 H13C 109.477 no
H13A C13 H13B 109.474 no
H13A C13 H13C 109.468 no
H13B C13 H13C 109.470 no
C12 C14 H14A 109.469 no
C12 C14 H14B 109.471 no
C12 C14 H14C 109.465 no
H14A C14 H14B 109.473 no
H14A C14 H14C 109.469 no
H14B C14 H14C 109.480 no
C12 C15 H15A 109.473 no
C12 C15 H15B 109.472 no
C12 C15 H15C 109.465 no
H15A C15 H15B 109.478 no
H15A C15 H15C 109.461 no
H15B C15 H15C 109.478 no
C7 C16 H16A 108.547 no
C7 C16 H16B 108.550 no
C17 C16 H16A 108.542 no
C17 C16 H16B 108.551 no
H16A C16 H16B 107.541 no
C16 C17 H17A 108.617 no
C16 C17 H17B 108.613 no
C18 C17 H17A 108.606 no
C18 C17 H17B 108.598 no
H17A C17 H17B 107.574 no
C17 C18 H18A 108.807 no
C17 C18 H18B 108.820 no
C19 C18 H18A 108.819 no
C19 C18 H18B 108.813 no
H18A C18 H18B 107.683 no
C18 C19 H19A 108.279 no
C18 C19 H19B 108.285 no
C20 C19 H19A 108.270 no
C20 C19 H19B 108.280 no
H19A C19 H19B 107.393 no
C19 C20 H20A 108.612 no
C19 C20 H20B 108.611 no
C21 C20 H20A 108.616 no
C21 C20 H20B 108.617 no
H20A C20 H20B 107.573 no
C20 C21 H21A 108.912 no
C20 C21 H21B 108.913 no
C22 C21 H21A 108.916 no
C22 C21 H21B 108.913 no
H21A C21 H21B 107.728 no
C21 C22 H22A 108.651 no
C21 C22 H22B 108.654 no
C23 C22 H22A 108.645 no
C23 C22 H22B 108.651 no
H22A C22 H22B 107.595 no
C22 C23 H23A 109.271 no
C22 C23 H23B 109.269 no
C24 C23 H23A 109.277 no
C24 C23 H23B 109.282 no
H23A C23 H23B 107.949 no
C26 C27 H27 118.769 no
C28 C27 H27 118.769 no
C24 C29 H29 118.530 no
C28 C29 H29 118.523 no
O3 C30 H30A 109.474 no
O3 C30 H30B 109.463 no
O3 C30 H30C 109.473 no
H30A C30 H30B 109.468 no
H30A C30 H30C 109.485 no
H30B C30 H30C 109.464 no
C31 C32 H32A 109.465 no
C31 C32 H32B 109.471 no
C31 C32 H32C 109.478 no
H32A C32 H32B 109.470 no
H32A C32 H32C 109.466 no
H32B C32 H32C 109.478 no
C31 C33 H33A 109.470 no
C31 C33 H33B 109.464 no
C31 C33 H33C 109.472 no
H33A C33 H33B 109.475 no
H33A C33 H33C 109.474 no
H33B C33 H33C 109.471 no
C31 C34 H34A 109.479 no
C31 C34 H34B 109.474 no
C31 C34 H34C 109.466 no
H34A C34 H34B 109.479 no
H34A C34 H34C 109.464 no
H34B C34 H34C 109.465 no

loop_
_geom_bond_atom_site_label_1
_geom_bond_atom_site_label_2
_geom_bond_distance
_geom_bond_publ_flag
O1 C1 1.445(2) yes
O1 C2 1.4459(19) yes
O2 C6 1.387(2) yes
O2 C11 1.4306(19) yes
O3 C25 1.392(2) yes
O3 C30 1.442(2) yes
C1 C2 1.504(2) yes
C1 C3 1.510(3) yes
C1 C5 1.508(2) yes
C2 C4 1.510(2) yes
C2 C26 1.508(2) yes
C5 C6 1.399(3) yes
C5 C10 1.398(2) yes
C6 C7 1.398(2) yes
C7 C8 1.387(3) yes
C7 C16 1.513(3) yes
C8 C9 1.396(3) yes
C9 C10 1.392(2) yes
C9 C12 1.533(2) yes
C12 C13 1.529(3) yes
C12 C14 1.535(3) yes
C12 C15 1.538(2) yes
C16 C17 1.535(2) yes
C17 C18 1.522(3) yes
C18 C19 1.528(3) yes
C19 C20 1.524(3) yes
C20 C21 1.522(3) yes
C21 C22 1.517(2) yes
C22 C23 1.536(3) yes
C23 C24 1.513(2) yes
C24 C25 1.400(2) yes
C24 C29 1.385(3) yes
C25 C26 1.401(2) yes
C26 C27 1.396(3) yes
C27 C28 1.389(2) yes
C28 C29 1.395(2) yes
C28 C31 1.533(3) yes
C31 C32 1.534(3) yes
C31 C33 1.532(3) yes
C31 C34 1.524(2) yes
C3 H3A 0.980 no
C3 H3B 0.980 no
C3 H3C 0.980 no
C4 H4A 0.980 no
C4 H4B 0.980 no
C4 H4C 0.980 no
C8 H8 0.950 no
C10 H10 0.950 no
C11 H11A 0.980 no
C11 H11B 0.980 no
C11 H11C 0.980 no
C13 H13A 0.980 no
C13 H13B 0.980 no
C13 H13C 0.980 no
C14 H14A 0.980 no
C14 H14B 0.980 no
C14 H14C 0.980 no
C15 H15A 0.980 no
C15 H15B 0.980 no
C15 H15C 0.980 no
C16 H16A 0.990 no
C16 H16B 0.990 no
C17 H17A 0.990 no
C17 H17B 0.990 no
C18 H18A 0.990 no
C18 H18B 0.990 no
C19 H19A 0.990 no
C19 H19B 0.990 no
C20 H20A 0.990 no
C20 H20B 0.990 no
C21 H21A 0.990 no
C21 H21B 0.990 no
C22 H22A 0.990 no
C22 H22B 0.990 no
C23 H23A 0.990 no
C23 H23B 0.990 no
C27 H27 0.950 no
C29 H29 0.950 no
C30 H30A 0.980 no
C30 H30B 0.980 no
C30 H30C 0.980 no
C32 H32A 0.980 no
C32 H32B 0.980 no
C32 H32C 0.980 no
C33 H33A 0.980 no
C33 H33B 0.980 no
C33 H33C 0.980 no
C34 H34A 0.980 no
C34 H34B 0.980 no
C34 H34C 0.980 no

loop_
_geom_contact_atom_site_label_1
_geom_contact_atom_site_label_2
_geom_contact_distance
_geom_contact_publ_flag
_geom_contact_site_symmetry_2
O1 C10 2.787(2) no .
O1 C27 2.812(2) no .
O2 C1 2.960(2) no .
O2 C3 3.126(2) no .
O2 C16 2.790(2) no .
O2 C17 3.138(2) no .
O3 C2 2.8826(19) no .
O3 C4 2.879(2) no .
O3 C11 3.058(2) no .
O3 C22 3.254(2) no .
O3 C23 2.884(2) no .
C1 C11 3.119(3) no .
C1 C27 3.279(3) no .
C2 C10 3.463(2) no .
C2 C11 3.415(3) no .
C3 C4 3.008(3) no .
C3 C6 3.148(3) no .
C3 C10 3.526(3) no .
C3 C11 3.483(3) no .
C4 C25 3.099(3) no .
C4 C30 3.290(3) no .
C5 C8 2.777(2) no .
C5 C11 3.049(2) no .
C5 C26 3.079(2) no .
C5 C27 3.332(3) no .
C6 C9 2.808(2) no .
C6 C17 3.226(3) no .
C7 C10 2.782(3) no .
C7 C11 3.444(2) no .
C7 C18 3.105(2) no .
C8 C14 3.073(3) no .
C8 C15 3.041(2) no .
C8 C17 3.595(3) no .
C10 C13 2.884(2) no .
C10 C27 3.403(2) no .
C11 C25 3.404(3) no .
C11 C26 3.551(3) no .
C17 C20 3.187(3) no .
C18 C21 3.226(3) no .
C21 C24 3.019(3) no .
C21 C29 3.437(3) no .
C22 C25 3.202(2) no .
C22 C29 3.454(3) no .
C23 C30 3.245(3) no .
C24 C27 2.782(2) no .
C24 C30 3.076(3) no .
C25 C28 2.805(3) no .
C26 C29 2.775(2) no .
C26 C30 3.406(2) no .
C27 C32 3.546(3) no .
C27 C34 2.878(3) no .
C29 C32 3.056(3) no .
C29 C33 3.024(3) no .
O3 C34 3.510(2) no 1_455
C7 C30 3.561(3) no 4_555
C30 C7 3.561(3) no 4_454
C34 O3 3.510(2) no 1_655
O1 H3A 2.6596 no .
O1 H3B 2.7785 no .
O1 H3C 3.3128 no .
O1 H4A 3.1925 no .
O1 H4B 2.9707 no .
O1 H4C 2.4487 no .
O1 H10 2.4037 no .
O1 H27 2.4254 no .
O2 H3C 2.4718 no .
O2 H16A 2.6307 no .
O2 H17B 2.5679 no .
O3 H4A 2.4926 no .
O3 H4B 2.8735 no .
O3 H11A 2.7262 no .
O3 H11B 2.6132 no .
O3 H11C 3.4067 no .
O3 H22A 2.6903 no .
O3 H23B 2.6961 no .
C1 H4A 2.9164 no .
C1 H4B 3.4007 no .
C1 H4C 2.7493 no .
C1 H10 2.6257 no .
C1 H11A 3.2561 no .
C1 H11B 2.6661 no .
C1 H27 3.1533 no .
C2 H3A 2.6375 no .
C2 H3B 3.3157 no .
C2 H3C 3.1388 no .
C2 H10 3.3918 no .
C2 H11A 3.3175 no .
C2 H11B 2.7895 no .
C2 H27 2.6536 no .
C3 H4A 3.0720 no .
C3 H4C 2.7912 no .
C3 H11B 2.9040 no .
C4 H3A 2.5151 no .
C4 H3C 3.5072 no .
C4 H11B 3.1847 no .
C4 H30B 2.7812 no .
C5 H3A 3.3565 no .
C5 H3B 2.7556 no .
C5 H3C 2.7009 no .
C5 H11A 3.0115 no .
C5 H11B 3.0771 no .
C5 H27 3.1705 no .
C6 H3B 3.4511 no .
C6 H3C 2.8554 no .
C6 H8 3.2448 no .
C6 H10 3.2545 no .
C6 H11A 2.4578 no .
C6 H11B 2.8220 no .
C6 H11C 3.1668 no .
C6 H16A 2.7308 no .
C6 H16B 3.3194 no .
C6 H17B 2.9993 no .
C6 H18B 3.3463 no .
C7 H11A 3.3627 no .
C7 H17A 3.3958 no .
C7 H17B 2.7969 no .
C7 H18A 3.3561 no .
C7 H18B 2.7786 no .
C8 H10 3.2353 no .
C8 H14B 3.3170 no .
C8 H14C 2.7913 no .
C8 H15B 2.7446 no .
C8 H15C 3.2842 no .
C8 H16A 3.1682 no .
C8 H16B 2.5593 no .
C8 H18B 3.2433 no .
C9 H13A 3.3829 no .
C9 H13B 2.7503 no .
C9 H13C 2.7346 no .
C9 H14A 3.3568 no .
C9 H14B 2.6872 no .
C9 H14C 2.7062 no .
C9 H15A 3.3537 no .
C9 H15B 2.6919 no .
C9 H15C 2.6892 no .
C10 H3B 3.4445 no .
C10 H8 3.2335 no .
C10 H13B 2.8082 no .
C10 H13C 2.7698 no .
C10 H14B 3.5269 no .
C10 H15C 3.5206 no .
C10 H27 2.9263 no .
C10 H34C 3.5294 no .
C11 H3C 2.9267 no .
C11 H4A 3.5852 no .
C11 H17B 2.7744 no .
C11 H20B 3.5668 no .
C11 H22A 3.2587 no .
C12 H8 2.6670 no .
C12 H10 2.7187 no .
C13 H10 2.4945 no .
C13 H14A 2.6418 no .
C13 H14B 2.7161 no .
C13 H14C 3.3426 no .
C13 H15A 2.6318 no .
C13 H15B 3.3277 no .
C13 H15C 2.6720 no .
C13 H34C 3.2581 no .
C14 H8 2.8841 no .
C14 H13A 2.6534 no .
C14 H13B 3.3447 no .
C14 H13C 2.7008 no .
C14 H15A 2.6810 no .
C14 H15B 2.6756 no .
C14 H15C 3.3475 no .
C14 H32A 3.5678 no .
C14 H34C 3.5403 no .
C15 H8 2.8818 no .
C15 H13A 2.6546 no .
C15 H13B 2.6447 no .
C15 H13C 3.3298 no .
C15 H14A 2.6906 no .
C15 H14B 3.3478 no .
C15 H14C 2.6647 no .
C16 H8 2.6606 no .
C16 H18A 2.7504 no .
C16 H18B 2.7691 no .
C17 H11A 3.4212 no .
C17 H19A 3.3808 no .
C17 H19B 2.7145 no .
C17 H20B 2.8306 no .
C18 H16A 3.4007 no .
C18 H16B 2.7979 no .
C18 H20A 3.4066 no .
C18 H20B 2.7427 no .
C18 H21A 2.8665 no .
C19 H17A 2.7251 no .
C19 H17B 2.7438 no .
C19 H21A 2.7063 no .
C19 H21B 2.8046 no .
C20 H11A 3.5982 no .
C20 H17A 3.4668 no .
C20 H17B 2.8613 no .
C20 H18A 3.4104 no .
C20 H18B 2.7625 no .
C20 H22A 2.7348 no .
C20 H22B 2.7049 no .
C21 H11A 3.2400 no .
C21 H18B 2.8973 no .
C21 H19A 2.7093 no .
C21 H19B 3.3840 no .
C21 H23A 2.8115 no .
C21 H23B 3.4001 no .
C21 H29 3.4774 no .
C22 H11A 3.2852 no .
C22 H20A 2.7716 no .
C22 H20B 2.6715 no .
C22 H29 3.5941 no .
C23 H21A 2.7695 no .
C23 H21B 2.7400 no .
C23 H29 2.6378 no .
C23 H30A 2.9179 no .
C23 H30C 3.3663 no .
C24 H11A 3.4154 no .
C24 H21A 2.6865 no .
C24 H21B 3.2666 no .
C24 H22A 2.7561 no .
C24 H22B 3.3629 no .
C24 H30A 2.7380 no .
C25 H4A 3.1342 no .
C25 H4B 3.0020 no .
C25 H11A 2.7685 no .
C25 H11B 3.1477 no .
C25 H21A 3.2510 no .
C25 H22A 2.9769 no .
C25 H23A 3.3344 no .
C25 H23B 2.7453 no .
C25 H27 3.2560 no .
C25 H29 3.2443 no .
C25 H30A 2.3986 no .
C25 H30B 2.9163 no .
C25 H30C 3.1140 no .
C26 H4A 2.9735 no .
C26 H4B 2.6397 no .
C26 H4C 3.3550 no .
C26 H11A 3.0393 no .
C26 H11B 3.2112 no .
C26 H30A 3.4557 no .
C27 H10 3.2514 no .
C27 H29 3.2319 no .
C27 H32A 3.4085 no .
C27 H34A 2.7960 no .
C27 H34C 2.7641 no .
C28 H32A 2.6501 no .
C28 H32B 3.3414 no .
C28 H32C 2.6949 no .
C28 H33A 3.3567 no .
C28 H33B 2.7289 no .
C28 H33C 2.6693 no .
C28 H34A 2.7112 no .
C28 H34B 3.3711 no .
C28 H34C 2.7373 no .
C29 H21A 2.9589 no .
C29 H21B 3.3768 no .
C29 H23A 2.5619 no .
C29 H23B 3.2115 no .
C29 H27 3.2341 no .
C29 H32A 3.2893 no .
C29 H32C 2.7798 no .
C29 H33B 3.3154 no .
C29 H33C 2.6923 no .
C30 H4A 2.8979 no .
C30 H4B 2.9270 no .
C30 H22A 3.5078 no .
C30 H23B 2.6324 no .
C31 H27 2.7257 no .
C31 H29 2.6504 no .
C32 H14B 3.3821 no .
C32 H29 2.9084 no .
C32 H33A 2.6621 no .
C32 H33B 3.3499 no .
C32 H33C 2.7106 no .
C32 H34A 3.3411 no .
C32 H34B 2.6859 no .
C32 H34C 2.6605 no .
C33 H29 2.8142 no .
C33 H32A 3.3497 no .
C33 H32B 2.7081 no .
C33 H32C 2.6657 no .
C33 H34A 2.6723 no .
C33 H34B 2.6266 no .
C33 H34C 3.3249 no .
C34 H13C 3.2111 no .
C34 H14B 3.5102 no .
C34 H27 2.4958 no .
C34 H32A 2.7143 no .
C34 H32B 2.6385 no .
C34 H32C 3.3377 no .
C34 H33A 2.6645 no .
C34 H33B 2.6380 no .
C34 H33C 3.3236 no .
H3A H4A 2.5605 no .
H3A H4B 3.4642 no .
H3A H4C 2.0910 no .
H3A H11B 3.1687 no .
H3B H4C 3.4147 no .
H3B H10 3.5237 no .
H3C H4A 3.3080 no .
H3C H4C 3.4424 no .
H3C H11B 2.4504 no .
H3C H11C 3.5440 no .
H4A H11B 2.6430 no .
H4A H30A 3.5815 no .
H4A H30B 2.3925 no .
H4A H30C 3.5242 no .
H4B H30A 3.1959 no .
H4B H30B 2.3463 no .
H4C H30B 3.5607 no .
H8 H14B 3.2972 no .
H8 H14C 2.3357 no .
H8 H15B 2.3250 no .
H8 H15C 3.3109 no .
H8 H16A 3.3715 no .
H8 H16B 2.3321 no .
H8 H18A 3.4013 no .
H8 H18B 3.4053 no .
H10 H13A 3.4616 no .
H10 H13B 2.3141 no .
H10 H13C 2.2274 no .
H10 H27 2.5572 no .
H10 H34C 3.1421 no .
H11A H17B 2.6432 no .
H11A H18B 3.2948 no .
H11A H20B 3.0757 no .
H11A H21A 2.6603 no .
H11A H22A 2.6328 no .
H11B H22A 3.5982 no .
H11C H17B 2.6570 no .
H11C H20B 3.2112 no .
H11C H22A 3.1061 no .
H13A H14A 2.4253 no .
H13A H14B 2.9796 no .
H13A H14C 3.5350 no .
H13A H15A 2.4374 no .
H13A H15B 3.5418 no .
H13A H15C 2.9656 no .
H13B H14A 3.5351 no .
H13B H15A 2.8918 no .
H13B H15B 3.5533 no .
H13B H15C 2.4699 no .
H13C H14A 2.9395 no .
H13C H14B 2.5560 no .
H13C H15A 3.5384 no .
H13C H15C 3.5645 no .
H13C H27 3.3942 no .
H13C H34A 3.4667 no .
H13C H34B 3.4795 no .
H13C H34C 2.3375 no .
H14A H15A 2.5050 no .
H14A H15B 2.9735 no .
H14A H15C 3.5847 no .
H14B H15A 3.5825 no .
H14B H15B 3.5662 no .
H14B H32A 2.6442 no .
H14B H32B 3.3559 no .
H14B H34B 3.5862 no .
H14B H34C 2.7331 no .
H14C H15A 2.9431 no .
H14C H15B 2.4715 no .
H14C H15C 3.5626 no .
H16A H17A 2.3548 no .
H16A H17B 2.3482 no .
H16B H17A 2.3476 no .
H16B H17B 2.8647 no .
H16B H18A 2.6122 no .
H16B H18B 3.1074 no .
H17A H18A 2.3776 no .
H17A H18B 2.8584 no .
H17A H19A 3.5831 no .
H17A H19B 2.5124 no .
H17A H20B 3.0848 no .
H17B H18A 2.8584 no .
H17B H18B 2.3625 no .
H17B H19B 2.9899 no .
H17B H20B 2.2617 no .
H17B H21A 3.2740 no .
H18A H19A 2.3027 no .
H18A H19B 2.3848 no .
H18B H19A 2.3902 no .
H18B H19B 2.8598 no .
H18B H20B 2.9689 no .
H18B H21A 2.2812 no .
H18B H21B 3.2843 no .
H19A H20A 2.3947 no .
H19A H20B 2.8541 no .
H19A H21A 2.8907 no .
H19A H21B 2.5892 no .
H19B H20A 2.2818 no .
H19B H20B 2.3981 no .
H20A H21A 2.8575 no .
H20A H21B 2.3318 no .
H20A H22A 3.0895 no .
H20A H22B 2.5704 no .
H20B H21A 2.4125 no .
H20B H21B 2.8571 no .
H20B H22A 2.4954 no .
H20B H22B 2.8884 no .
H21A H22A 2.3551 no .
H21A H22B 2.8559 no .
H21A H23A 3.1320 no .
H21A H29 3.1854 no .
H21B H22A 2.8560 no .
H21B H22B 2.3791 no .
H21B H23A 2.6230 no .
H21B H29 3.1477 no .
H22A H23A 2.8709 no .
H22A H23B 2.3453 no .
H22A H30C 3.3639 no .
H22B H23A 2.3515 no .
H22B H23B 2.3807 no .
H23A H29 2.3265 no .
H23A H30A 3.5797 no .
H23B H29 3.4022 no .
H23B H30A 2.2716 no .
H23B H30B 3.5955 no .
H23B H30C 2.6011 no .
H27 H32A 3.5289 no .
H27 H34A 2.3225 no .
H27 H34B 3.4616 no .
H27 H34C 2.2161 no .
H29 H32A 3.3338 no .
H29 H32C 2.3746 no .
H29 H33B 3.2757 no .
H29 H33C 2.2229 no .
H32A H33A 3.5717 no .
H32A H33C 3.5878 no .
H32A H34A 3.5940 no .
H32A H34B 3.0313 no .
H32A H34C 2.5163 no .
H32B H33A 2.4997 no .
H32B H33B 3.5845 no .
H32B H33C 3.0357 no .
H32B H34A 3.5491 no .
H32B H34B 2.4623 no .
H32B H34C 2.8813 no .
H32C H33A 2.9012 no .
H32C H33B 3.5759 no .
H32C H33C 2.5062 no .
H32C H34B 3.5569 no .
H32C H34C 3.5741 no .
H33A H34A 2.9830 no .
H33A H34B 2.4457 no .
H33A H34C 3.5483 no .
H33B H34A 2.4662 no .
H33B H34B 2.8767 no .
H33B H34C 3.5496 no .
H33C H34A 3.5576 no .
H33C H34B 3.5355 no .
O1 H18A 3.1722 no 2_656
O1 H18B 3.4988 no 2_656
O1 H19A 2.8154 no 2_656
O2 H13A 2.7732 no 1_455
O2 H14A 3.0643 no 1_455
O3 H34A 3.4833 no 1_455
O3 H34B 2.6975 no 1_455
C3 H20A 3.2119 no 2_556
C3 H23B 3.2049 no 4_555
C3 H32B 3.4272 no 2_656
C3 H32C 3.3885 no 2_656
C3 H33A 3.3623 no 4_455
C4 H14B 3.5235 no 2_656
C4 H14C 3.1263 no 2_656
C5 H30A 3.1630 no 4_555
C6 H30A 3.2150 no 4_555
C6 H30C 3.5094 no 4_555
C7 H30A 3.2009 no 4_555
C7 H30B 3.2339 no 4_555
C8 H15B 3.5678 no 3_757
C8 H30A 3.0702 no 4_555
C8 H30B 3.3182 no 4_555
C9 H30A 2.9808 no 4_555
C10 H19A 3.4871 no 2_656
C10 H30A 3.0194 no 4_555
C11 H13A 3.0943 no 1_455
C11 H13C 3.2933 no 1_455
C11 H14A 3.3069 no 1_455
C11 H14B 3.5565 no 1_455
C11 H34B 3.0393 no 1_455
C11 H34C 3.5071 no 1_455
C13 H11C 3.1529 no 1_655
C13 H19A 3.3202 no 2_656
C13 H20A 3.4285 no 2_656
C13 H33B 3.2430 no 4_555
C14 H4B 3.3069 no 2_646
C14 H4C 3.2298 no 2_646
C14 H11C 3.0365 no 1_655
C14 H16B 3.5805 no 3_757
C14 H17B 3.5553 no 1_655
C15 H4B 3.3270 no 4_555
C15 H8 3.4475 no 3_757
C15 H16B 3.3233 no 3_757
C15 H18A 3.4934 no 3_757
C15 H30A 3.5137 no 4_555
C16 H15A 3.5923 no 3_757
C16 H16A 3.0030 no 3_657
C16 H16B 3.5342 no 3_657
C16 H30B 3.5838 no 4_555
C17 H14A 3.3884 no 1_455
C17 H16A 3.4574 no 3_657
C18 H34A 3.5008 no 2_646
C19 H10 3.4983 no 2_646
C19 H13C 3.2362 no 2_646
C19 H27 3.4102 no 2_646
C19 H34A 3.1686 no 2_646
C19 H34C 3.5938 no 2_646
C20 H3A 3.3138 no 2_546
C20 H4A 3.5981 no 2_546
C21 H29 3.5779 no 3_656
C21 H33C 3.5402 no 3_656
C22 H29 3.5806 no 3_656
C22 H32B 3.3450 no 1_455
C22 H33A 3.2989 no 1_455
C22 H33C 3.3267 no 3_656
C22 H34B 3.5048 no 1_455
C23 H3B 3.0975 no 4_454
C23 H29 3.5875 no 3_656
C23 H32C 3.5460 no 3_656
C24 H15C 3.1053 no 4_454
C25 H15C 2.8576 no 4_454
C26 H15C 2.8487 no 4_454
C27 H15A 3.5706 no 4_454
C27 H15C 2.9721 no 4_454
C27 H18A 3.4871 no 2_656
C28 H15C 3.1476 no 4_454
C29 H13B 3.2935 no 4_454
C29 H15C 3.1967 no 4_454
C30 H15C 3.4652 no 4_454
C30 H33A 3.4919 no 1_455
C30 H34A 3.4186 no 1_455
C30 H34B 3.1490 no 1_455
C32 H3A 3.1283 no 2_646
C32 H3B 3.5056 no 2_646
C32 H4C 3.3840 no 2_646
C33 H3B 3.5327 no 4_554
C33 H3C 3.2664 no 4_554
C33 H13A 3.3892 no 4_454
C33 H13B 3.4664 no 4_454
C33 H22B 3.3113 no 3_656
C33 H30C 3.0330 no 1_655
C34 H11B 3.5232 no 1_655
C34 H11C 3.0830 no 1_655
C34 H19B 3.0648 no 2_656
C34 H22A 3.4730 no 1_655
C34 H30C 3.1318 no 1_655
H3A C20 3.3138 no 2_556
H3A C32 3.1283 no 2_656
H3A H20A 2.6860 no 2_556
H3A H20B 3.0187 no 2_556
H3A H32A 3.2119 no 2_656
H3A H32B 2.6744 no 2_656
H3A H32C 2.9927 no 2_656
H3B C23 3.0975 no 4_555
H3B C32 3.5056 no 2_656
H3B C33 3.5327 no 4_455
H3B H22B 3.5698 no 4_555
H3B H23A 3.1718 no 4_555
H3B H23B 2.2470 no 4_555
H3B H30A 3.2346 no 4_555
H3B H30C 3.1728 no 4_555
H3B H32B 3.3157 no 2_656
H3B H32C 2.9159 no 2_656
H3B H33A 2.8812 no 4_455
H3B H33B 3.5158 no 4_455
H3C C33 3.2664 no 4_455
H3C H13A 3.0000 no 1_455
H3C H20A 2.8595 no 2_556
H3C H23B 3.5810 no 4_555
H3C H30C 3.3598 no 4_555
H3C H33A 3.0526 no 4_455
H3C H33B 2.9306 no 4_455
H3C H33C 3.2741 no 4_455
H4A C20 3.5981 no 2_556
H4A H17A 3.1808 no 2_556
H4A H19B 2.8965 no 2_556
H4A H20A 3.4432 no 2_556
H4A H20B 3.1660 no 2_556
H4B C14 3.3069 no 2_656
H4B C15 3.3270 no 4_454
H4B H14A 3.5433 no 2_656
H4B H14B 3.3825 no 2_656
H4B H14C 2.5561 no 2_656
H4B H15B 2.7862 no 4_454
H4B H15C 2.9861 no 4_454
H4C C14 3.2298 no 2_656
H4C C32 3.3840 no 2_656
H4C H14A 3.5394 no 2_656
H4C H14B 2.8349 no 2_656
H4C H14C 2.8495 no 2_656
H4C H20B 3.2606 no 2_556
H4C H32A 2.8610 no 2_656
H4C H32B 3.1623 no 2_656
H8 C15 3.4475 no 3_757
H8 H8 3.5499 no 3_757
H8 H14C 3.2041 no 3_757
H8 H15A 3.4346 no 3_757
H8 H15B 2.6423 no 3_757
H8 H30A 3.5912 no 4_555
H8 H30B 3.5358 no 4_555
H10 C19 3.4983 no 2_656
H10 H19A 2.5462 no 2_656
H10 H30A 3.5088 no 4_555
H11A H34B 3.1837 no 1_455
H11B C34 3.5232 no 1_455
H11B H13A 3.1558 no 1_455
H11B H13C 3.1708 no 1_455
H11B H19B 3.3668 no 2_556
H11B H34B 2.9235 no 1_455
H11B H34C 3.4014 no 1_455
H11C C13 3.1529 no 1_455
H11C C14 3.0365 no 1_455
H11C C34 3.0830 no 1_455
H11C H13A 2.8139 no 1_455
H11C H13C 2.7346 no 1_455
H11C H14A 2.6581 no 1_455
H11C H14B 2.6257 no 1_455
H11C H34B 2.5321 no 1_455
H11C H34C 2.7588 no 1_455
H13A O2 2.7732 no 1_655
H13A C11 3.0943 no 1_655
H13A C33 3.3892 no 4_555
H13A H3C 3.0000 no 1_655
H13A H11B 3.1558 no 1_655
H13A H11C 2.8139 no 1_655
H13A H20A 3.4124 no 2_656
H13A H33B 2.6074 no 4_555
H13A H33C 3.3224 no 4_555
H13B C29 3.2935 no 4_555
H13B C33 3.4664 no 4_555
H13B H19A 3.0334 no 2_656
H13B H20A 3.0897 no 2_656
H13B H21B 3.3715 no 2_656
H13B H29 3.2551 no 4_555
H13B H33B 3.0101 no 4_555
H13B H33C 3.0507 no 4_555
H13C C11 3.2933 no 1_655
H13C C19 3.2362 no 2_656
H13C H11B 3.1708 no 1_655
H13C H11C 2.7346 no 1_655
H13C H19A 2.7190 no 2_656
H13C H19B 2.9513 no 2_656
H13C H20A 3.2187 no 2_656
H14A O2 3.0643 no 1_655
H14A C11 3.3069 no 1_655
H14A C17 3.3884 no 1_655
H14A H4B 3.5433 no 2_646
H14A H4C 3.5394 no 2_646
H14A H11C 2.6581 no 1_655
H14A H16A 3.0636 no 1_655
H14A H16B 3.0155 no 3_757
H14A H17A 3.3103 no 1_655
H14A H17B 2.7768 no 1_655
H14B C4 3.5235 no 2_646
H14B C11 3.5565 no 1_655
H14B H4B 3.3825 no 2_646
H14B H4C 2.8349 no 2_646
H14B H11C 2.6257 no 1_655
H14B H17B 3.5502 no 1_655
H14C C4 3.1263 no 2_646
H14C H4B 2.5561 no 2_646
H14C H4C 2.8495 no 2_646
H14C H8 3.2041 no 3_757
H14C H15B 3.0659 no 3_757
H14C H16B 3.3754 no 3_757
H15A C16 3.5923 no 3_757
H15A C27 3.5706 no 4_555
H15A H8 3.4346 no 3_757
H15A H16B 2.6846 no 3_757
H15A H18A 2.8759 no 3_757
H15A H33B 3.1914 no 4_555
H15B C8 3.5678 no 3_757
H15B H4B 2.7862 no 4_555
H15B H8 2.6423 no 3_757
H15B H14C 3.0659 no 3_757
H15B H15B 3.4891 no 3_757
H15B H16B 3.1269 no 3_757
H15B H18A 3.4030 no 3_757
H15B H30A 3.5841 no 4_555
H15C C24 3.1053 no 4_555
H15C C25 2.8576 no 4_555
H15C C26 2.8487 no 4_555
H15C C27 2.9721 no 4_555
H15C C28 3.1476 no 4_555
H15C C29 3.1967 no 4_555
H15C C30 3.4652 no 4_555
H15C H4B 2.9861 no 4_555
H15C H27 3.4972 no 4_555
H15C H30A 2.8399 no 4_555
H15C H30B 3.5277 no 4_555
H16A C16 3.0030 no 3_657
H16A C17 3.4574 no 3_657
H16A H14A 3.0636 no 1_455
H16A H16A 2.5449 no 3_657
H16A H16B 2.7199 no 3_657
H16A H17A 2.9039 no 3_657
H16A H30B 3.2394 no 4_555
H16B C14 3.5805 no 3_757
H16B C15 3.3233 no 3_757
H16B C16 3.5342 no 3_657
H16B H14A 3.0155 no 3_757
H16B H14C 3.3754 no 3_757
H16B H15A 2.6846 no 3_757
H16B H15B 3.1269 no 3_757
H16B H16A 2.7199 no 3_657
H16B H17A 3.4552 no 3_657
H16B H30B 3.5911 no 4_555
H17A H4A 3.1808 no 2_546
H17A H14A 3.3103 no 1_455
H17A H16A 2.9039 no 3_657
H17A H16B 3.4552 no 3_657
H17A H30B 2.8784 no 2_546
H17A H34A 3.4496 no 2_646
H17B C14 3.5553 no 1_455
H17B H14A 2.7768 no 1_455
H17B H14B 3.5502 no 1_455
H18A O1 3.1722 no 2_646
H18A C15 3.4934 no 3_757
H18A C27 3.4871 no 2_646
H18A H15A 2.8759 no 3_757
H18A H15B 3.4030 no 3_757
H18A H27 2.9256 no 2_646
H18A H34A 3.0396 no 2_646
H18B O1 3.4988 no 2_646
H19A O1 2.8154 no 2_646
H19A C10 3.4871 no 2_646
H19A C13 3.3202 no 2_646
H19A H10 2.5462 no 2_646
H19A H13B 3.0334 no 2_646
H19A H13C 2.7190 no 2_646
H19A H27 2.8516 no 2_646
H19A H34A 3.2323 no 2_646
H19A H34C 3.2986 no 2_646
H19B C34 3.0648 no 2_646
H19B H4A 2.8965 no 2_546
H19B H11B 3.3668 no 2_546
H19B H13C 2.9513 no 2_646
H19B H27 3.3025 no 2_646
H19B H34A 2.4471 no 2_646
H19B H34B 3.3530 no 2_646
H19B H34C 2.9595 no 2_646
H20A C3 3.2119 no 2_546
H20A C13 3.4285 no 2_646
H20A H3A 2.6860 no 2_546
H20A H3C 2.8595 no 2_546
H20A H4A 3.4432 no 2_546
H20A H13A 3.4124 no 2_646
H20A H13B 3.0897 no 2_646
H20A H13C 3.2187 no 2_646
H20A H33C 2.8814 no 3_656
H20B H3A 3.0187 no 2_546
H20B H4A 3.1660 no 2_546
H20B H4C 3.2606 no 2_546
H20B H32B 3.1328 no 1_455
H21B H13B 3.3715 no 2_646
H21B H23A 2.7881 no 3_656
H21B H29 2.8112 no 3_656
H21B H33C 3.2234 no 3_656
H22A C34 3.4730 no 1_455
H22A H32B 2.7468 no 1_455
H22A H33A 2.8805 no 1_455
H22A H34B 2.5638 no 1_455
H22B C33 3.3113 no 3_656
H22B H3B 3.5698 no 4_454
H22B H29 3.1898 no 3_656
H22B H32B 3.0356 no 1_455
H22B H32C 3.0813 no 3_656
H22B H33A 2.9940 no 1_455
H22B H33A 3.3422 no 3_656
H22B H33C 2.4886 no 3_656
H23A H3B 3.1718 no 4_454
H23A H21B 2.7881 no 3_656
H23A H23A 3.1780 no 3_656
H23A H29 2.8008 no 3_656
H23A H32C 2.9849 no 3_656
H23B C3 3.2049 no 4_454
H23B H3B 2.2470 no 4_454
H23B H3C 3.5810 no 4_454
H23B H32C 3.4579 no 3_656
H23B H33A 3.0050 no 1_455
H27 C19 3.4102 no 2_656
H27 H15C 3.4972 no 4_454
H27 H18A 2.9256 no 2_656
H27 H19A 2.8516 no 2_656
H27 H19B 3.3025 no 2_656
H29 C21 3.5779 no 3_656
H29 C22 3.5806 no 3_656
H29 C23 3.5875 no 3_656
H29 H13B 3.2551 no 4_454
H29 H21B 2.8112 no 3_656
H29 H22B 3.1898 no 3_656
H29 H23A 2.8008 no 3_656
H30A C5 3.1630 no 4_454
H30A C6 3.2150 no 4_454
H30A C7 3.2009 no 4_454
H30A C8 3.0702 no 4_454
H30A C9 2.9808 no 4_454
H30A C10 3.0194 no 4_454
H30A C15 3.5137 no 4_454
H30A H3B 3.2346 no 4_454
H30A H8 3.5912 no 4_454
H30A H10 3.5088 no 4_454
H30A H15B 3.5841 no 4_454
H30A H15C 2.8399 no 4_454
H30B C7 3.2339 no 4_454
H30B C8 3.3182 no 4_454
H30B C16 3.5838 no 4_454
H30B H8 3.5358 no 4_454
H30B H15C 3.5277 no 4_454
H30B H16A 3.2394 no 4_454
H30B H16B 3.5911 no 4_454
H30B H17A 2.8784 no 2_556
H30B H34A 3.5262 no 1_455
H30C C6 3.5094 no 4_454
H30C C33 3.0330 no 1_455
H30C C34 3.1318 no 1_455
H30C H3B 3.1728 no 4_454
H30C H3C 3.3598 no 4_454
H30C H33A 2.6407 no 1_455
H30C H33B 2.6325 no 1_455
H30C H34A 2.8172 no 1_455
H30C H34B 2.6804 no 1_455
H32A H3A 3.2119 no 2_646
H32A H4C 2.8610 no 2_646
H32B C3 3.4272 no 2_646
H32B C22 3.3450 no 1_655
H32B H3A 2.6744 no 2_646
H32B H3B 3.3157 no 2_646
H32B H4C 3.1623 no 2_646
H32B H20B 3.1328 no 1_655
H32B H22A 2.7468 no 1_655
H32B H22B 3.0356 no 1_655
H32C C3 3.3885 no 2_646
H32C C23 3.5460 no 3_656
H32C H3A 2.9927 no 2_646
H32C H3B 2.9159 no 2_646
H32C H22B 3.0813 no 3_656
H32C H23A 2.9849 no 3_656
H32C H23B 3.4579 no 3_656
H33A C3 3.3623 no 4_554
H33A C22 3.2989 no 1_655
H33A C30 3.4919 no 1_655
H33A H3B 2.8812 no 4_554
H33A H3C 3.0526 no 4_554
H33A H22A 2.8805 no 1_655
H33A H22B 2.9940 no 1_655
H33A H22B 3.3422 no 3_656
H33A H23B 3.0050 no 1_655
H33A H30C 2.6407 no 1_655
H33B C13 3.2430 no 4_454
H33B H3B 3.5158 no 4_554
H33B H3C 2.9306 no 4_554
H33B H13A 2.6074 no 4_454
H33B H13B 3.0101 no 4_454
H33B H15A 3.1914 no 4_454
H33B H30C 2.6325 no 1_655
H33C C21 3.5402 no 3_656
H33C C22 3.3267 no 3_656
H33C H3C 3.2741 no 4_554
H33C H13A 3.3224 no 4_454
H33C H13B 3.0507 no 4_454
H33C H20A 2.8814 no 3_656
H33C H21B 3.2234 no 3_656
H33C H22B 2.4886 no 3_656
H34A O3 3.4833 no 1_655
H34A C18 3.5008 no 2_656
H34A C19 3.1686 no 2_656
H34A C30 3.4186 no 1_655
H34A H17A 3.4496 no 2_656
H34A H18A 3.0396 no 2_656
H34A H19A 3.2323 no 2_656
H34A H19B 2.4471 no 2_656
H34A H30B 3.5262 no 1_655
H34A H30C 2.8172 no 1_655
H34B O3 2.6975 no 1_655
H34B C11 3.0393 no 1_655
H34B C22 3.5048 no 1_655
H34B C30 3.1490 no 1_655
H34B H11A 3.1837 no 1_655
H34B H11B 2.9235 no 1_655
H34B H11C 2.5321 no 1_655
H34B H19B 3.3530 no 2_656
H34B H22A 2.5638 no 1_655
H34B H30C 2.6804 no 1_655
H34C C11 3.5071 no 1_655
H34C C19 3.5938 no 2_656
H34C H11B 3.4014 no 1_655
H34C H11C 2.7588 no 1_655
H34C H19A 3.2986 no 2_656
H34C H19B 2.9595 no 2_656

loop_
_geom_torsion_atom_site_label_1
_geom_torsion_atom_site_label_2
_geom_torsion_atom_site_label_3
_geom_torsion_atom_site_label_4
_geom_torsion
_geom_torsion_publ_flag
C1 O1 C2 C1 0.00(8) no
C1 O1 C2 C4 111.90(15) no
C1 O1 C2 C26 -111.35(15) no
C2 O1 C1 C2 0.00(8) no
C2 O1 C1 C3 -111.27(14) no
C2 O1 C1 C5 115.73(14) no
C11 O2 C6 C5 62.42(19) no
C11 O2 C6 C7 -121.70(15) no
C30 O3 C25 C24 -73.13(18) no
C30 O3 C25 C26 111.42(16) no
O1 C1 C2 O1 0.00(6) no
O1 C1 C2 C4 -99.61(15) no
O1 C1 C2 C26 102.10(15) no
O1 C1 C5 C6 -165.99(12) no
O1 C1 C5 C10 21.80(19) no
C3 C1 C2 O1 103.04(16) no
C3 C1 C2 C4 3.4(2) no
C3 C1 C2 C26 -154.86(14) no
C2 C1 C5 C6 -99.4(2) no
C2 C1 C5 C10 88.38(19) no
C5 C1 C2 O1 -98.68(17) no
C5 C1 C2 C4 161.71(14) no
C5 C1 C2 C26 3.4(2) no
C3 C1 C5 C6 60.16(19) no
C3 C1 C5 C10 -112.05(16) no
O1 C2 C26 C25 178.87(13) no
O1 C2 C26 C27 -1.7(2) no
C1 C2 C26 C25 112.30(17) no
C1 C2 C26 C27 -68.2(2) no
C4 C2 C26 C25 -46.5(2) no
C4 C2 C26 C27 132.95(16) no
C1 C5 C6 O2 1.1(2) no
C1 C5 C6 C7 -174.63(13) no
C1 C5 C10 C9 173.31(13) no
C6 C5 C10 C9 0.7(2) no
C10 C5 C6 O2 173.31(14) no
C10 C5 C6 C7 -2.4(2) no
O2 C6 C7 C8 -174.26(12) no
O2 C6 C7 C16 4.2(2) no
C5 C6 C7 C8 1.7(2) no
C5 C6 C7 C16 -179.88(14) no
C6 C7 C8 C9 0.7(2) no
C6 C7 C16 C17 68.2(2) no
C8 C7 C16 C17 -113.39(17) no
C16 C7 C8 C9 -177.70(14) no
C7 C8 C9 C10 -2.3(2) no
C7 C8 C9 C12 176.15(14) no
C8 C9 C10 C5 1.5(2) no
C8 C9 C12 C13 -177.47(14) no
C8 C9 C12 C14 61.00(19) no
C8 C9 C12 C15 -58.12(19) no
C10 C9 C12 C13 0.9(2) no
C10 C9 C12 C14 -120.66(16) no
C10 C9 C12 C15 120.22(16) no
C12 C9 C10 C5 -176.87(14) no
C7 C16 C17 C18 57.7(2) no
C16 C17 C18 C19 178.69(13) no
C17 C18 C19 C20 65.9(2) no
C18 C19 C20 C21 68.5(2) no
C19 C20 C21 C22 -172.98(14) no
C20 C21 C22 C23 -177.92(14) no
C21 C22 C23 C24 -55.7(2) no
C22 C23 C24 C25 -70.17(19) no
C22 C23 C24 C29 103.26(18) no
C23 C24 C25 O3 -7.6(2) no
C23 C24 C25 C26 167.81(14) no
C23 C24 C29 C28 -171.43(14) no
C25 C24 C29 C28 2.2(2) no
C29 C24 C25 O3 178.88(14) no
C29 C24 C25 C26 -5.7(2) no
O3 C25 C26 C2 -0.1(2) no
O3 C25 C26 C27 -179.57(13) no
C24 C25 C26 C2 -175.48(14) no
C24 C25 C26 C27 5.1(2) no
C2 C26 C27 C28 179.70(14) no
C25 C26 C27 C28 -0.8(2) no
C26 C27 C28 C29 -2.5(2) no
C26 C27 C28 C31 -179.61(14) no
C27 C28 C29 C24 1.8(2) no
C27 C28 C31 C32 113.70(17) no
C27 C28 C31 C33 -126.61(16) no
C27 C28 C31 C34 -6.7(2) no
C29 C28 C31 C32 -63.35(19) no
C29 C28 C31 C33 56.34(19) no
C29 C28 C31 C34 176.25(14) no
C31 C28 C29 C24 179.01(14) no
